data_2242719
loop_
_publ_author_name
'Gotoh, Kazuma'
'Ishida, Hiroyuki'

_publ_section_title
;
 Crystal structures of two hydrogen-bonded compounds of chloranilic
 acid--ethyleneurea (1/1) and chloranilic acid--hydantoin (1/2)
;
_journal_issue 12
_journal_name_full 'Acta Crystallographica Section E'
_journal_page_first 1727
_journal_page_last 1730
_journal_paper_doi 10.1107/S205698901801561X
_journal_volume 74
_journal_year 2018
_chemical_formula_iupac 'C6 H2 Cl2 O4, 2C3 H4 N2 O2'
_chemical_formula_moiety 'C6 H2 Cl2 O4, 2(C3 H4 N2 O2)'
_chemical_formula_sum 'C12 H10 Cl2 N4 O8'
_chemical_formula_weight 409.14
_chemical_name_common
;
Chloranilic acid--hydantoin (1/2)
;
_chemical_name_systematic
;
2,5-Dichloro-3,6-dihydroxy-1,4-benzoquinone--imidazolidine-2,4-dione (1/2)
;
_space_group_crystal_system monoclinic
_space_group_IT_number 15
_space_group_name_Hall '-C 2yc'
_space_group_name_H-M_alt 'C 1 2/c 1'
_symmetry_space_group_name_Hall '-C 2yc'
_symmetry_space_group_name_H-M 'C 1 2/c 1'
_atom_sites_solution_hydrogens mixed
_atom_sites_solution_primary direct
_atom_sites_solution_secondary difmap
_cell_angle_alpha 90.0000
_cell_angle_beta 117.965(3)
_cell_angle_gamma 90.0000
_cell_formula_units_Z 4
_cell_length_a 19.5690(8)
_cell_length_b 5.18661(10)
_cell_length_c 16.6103(3)
_cell_measurement_reflns_used 13670
_cell_measurement_temperature 180.0(10)
_cell_measurement_theta_max 30.20
_cell_measurement_theta_min 3.25
_cell_volume 1489.04(8)
_computing_cell_refinement
;
RAPID-AUTO (Rigaku, 2006)
;
_computing_data_collection
;
RAPID-AUTO (Rigaku, 2006)
;
_computing_data_reduction
;
RAPID-AUTO (Rigaku, 2006)
;
_computing_molecular_graphics
;
<i>ORTEP-3</i> for Windows (Farrugia, 2012) and
Mercury (Macrae <i>et al.</i>,  2006)
;
_computing_publication_material
;
CrystalStructure (Rigaku, 2018) and PLATON (Spek, 2015)
;
_computing_structure_refinement
;
SHELXL2018 (Sheldrick, 2015<i>b</i>)
;
_computing_structure_solution
;
<i>SHELXT2018</i> (Sheldrick, 2015<i>a</i>)
;
_diffrn_ambient_temperature 180(2)
_diffrn_detector_area_resol_mean 10.000
_diffrn_measured_fraction_theta_full 0.998
_diffrn_measured_fraction_theta_max 0.999
_diffrn_measurement_device_type 'Rigaku R-AXIS RAPIDII'
_diffrn_measurement_method \w
_diffrn_radiation_type 'Mo K\a'
_diffrn_radiation_wavelength 0.71075
_diffrn_reflns_av_R_equivalents 0.0715
_diffrn_reflns_av_unetI/netI 0.0397
_diffrn_reflns_limit_h_max 27
_diffrn_reflns_limit_h_min -27
_diffrn_reflns_limit_k_max 7
_diffrn_reflns_limit_k_min -7
_diffrn_reflns_limit_l_max 23
_diffrn_reflns_limit_l_min -22
_diffrn_reflns_number 14622
_diffrn_reflns_theta_full 25.242
_diffrn_reflns_theta_max 30.024
_diffrn_reflns_theta_min 4.102
_diffrn_standards_number 0
_exptl_absorpt_coefficient_mu 0.493
_exptl_absorpt_correction_T_max 0.888
_exptl_absorpt_correction_T_min 0.808
_exptl_absorpt_correction_type numerical
_exptl_absorpt_process_details
;
(NUMABS; Higashi, 1999)
;
_exptl_crystal_colour brown
_exptl_crystal_density_diffrn 1.825
_exptl_crystal_density_method 'not measured'
_exptl_crystal_description block
_exptl_crystal_F_000 832.00
_exptl_crystal_size_max 0.490
_exptl_crystal_size_mid 0.330
_exptl_crystal_size_min 0.240
_refine_diff_density_max 0.442
_refine_diff_density_min -0.398
_refine_ls_extinction_method none
_refine_ls_goodness_of_fit_ref 1.081
_refine_ls_hydrogen_treatment mixed
_refine_ls_number_parameters 130
_refine_ls_number_reflns 2181
_refine_ls_number_restraints 0
_refine_ls_restrained_S_all 1.081
_refine_ls_R_factor_all 0.0395
_refine_ls_R_factor_gt 0.0364
_refine_ls_shift/su_max 0.000
_refine_ls_shift/su_mean 0.000
_refine_ls_structure_factor_coef Fsqd
_refine_ls_weighting_details 'w = 1/[\s^2^(Fo^2^)+(0.0633P)^2^+0.4572P] where P=(Fo^2^+2Fc^2^)/3'
_refine_ls_weighting_scheme calc
_refine_ls_wR_factor_gt 0.0984
_refine_ls_wR_factor_ref 0.0997
_reflns_number_gt 2029
_reflns_number_total 2181
_reflns_threshold_expression 'I > 2\s(I)'
_cod_data_source_file lh5884sup1.cif
_cod_data_source_block II
_cod_original_cell_volume 1489.03(8)
_cod_database_code 2242719
_shelx_space_group_comment
;
The symmetry employed for this shelxl refinement is uniquely defined
by the following loop, which should always be used as a source of
symmetry information in preference to the above space-group names.
They are only intended as comments.
;
_shelx_estimated_absorpt_t_min 0.794
_shelx_estimated_absorpt_t_max 0.891

loop_
_space_group_symop_operation_xyz
'x, y, z'
'-x, y, -z+1/2'
'x+1/2, y+1/2, z'
'-x+1/2, y+1/2, -z+1/2'
'-x, -y, -z'
'x, -y, z-1/2'
'-x+1/2, -y+1/2, -z'
'x+1/2, -y+1/2, z-1/2'

loop_
_atom_site_type_symbol
_atom_site_label
_atom_site_fract_x
_atom_site_fract_y
_atom_site_fract_z
_atom_site_U_iso_or_equiv
_atom_site_adp_type
_atom_site_calc_flag
_atom_site_occupancy
Cl Cl1 0.09683(2) 1.02553(6) 0.33978(2) 0.02980(12) Uani d 1
O O1 0.11596(5) 1.47273(17) 0.45960(6) 0.0313(2) Uani d 1
O O2 0.25729(5) 0.82514(16) 0.40485(6) 0.02794(19) Uani d 1
O O3 0.39430(5) 0.57413(17) 0.43836(6) 0.02824(19) Uani d 1
O O4 0.31705(4) -0.10296(18) 0.23989(6) 0.0296(2) Uani d 1
N N1 0.46359(5) 0.26895(19) 0.40528(6) 0.0269(2) Uani d 1
N N2 0.33612(5) 0.25929(18) 0.32811(6) 0.02336(19) Uani d 1
C C1 0.17655(6) 1.3650(2) 0.47556(7) 0.0229(2) Uani d 1
C C2 0.18138(6) 1.1410(2) 0.42588(7) 0.0228(2) Uani d 1
C C3 0.25018(6) 1.0302(2) 0.44779(7) 0.0223(2) Uani d 1
C C4 0.39913(6) 0.3869(2) 0.39566(7) 0.0226(2) Uani d 1
C C5 0.35871(6) 0.0519(2) 0.29613(7) 0.0229(2) Uani d 1
C C6 0.44610(6) 0.0494(2) 0.34539(8) 0.0255(2) Uani d 1
H H6A 0.466307 -0.112237 0.380266 0.031 Uiso calc 1
H H6B 0.467588 0.070964 0.302420 0.031 Uiso calc 1
H H1N 0.5127(12) 0.308(4) 0.4484(15) 0.054(5) Uiso d 1
H H2 0.3043(12) 0.772(4) 0.4269(14) 0.049(5) Uiso d 1
H H2N 0.2861(11) 0.313(4) 0.3055(13) 0.045(5) Uiso d 1

loop_
_atom_site_aniso_label
_atom_site_aniso_U_11
_atom_site_aniso_U_22
_atom_site_aniso_U_33
_atom_site_aniso_U_12
_atom_site_aniso_U_13
_atom_site_aniso_U_23
Cl1 0.02000(16) 0.03480(18) 0.02881(17) -0.00423(8) 0.00662(12) -0.00241(9)
O1 0.0206(4) 0.0327(4) 0.0358(4) 0.0052(3) 0.0091(3) -0.0012(3)
O2 0.0237(4) 0.0269(4) 0.0314(4) 0.0015(3) 0.0114(3) -0.0036(3)
O3 0.0219(4) 0.0300(4) 0.0288(4) 0.0015(3) 0.0085(3) -0.0058(3)
O4 0.0198(4) 0.0324(4) 0.0321(4) -0.0038(3) 0.0085(3) -0.0086(3)
N1 0.0160(4) 0.0312(5) 0.0288(4) -0.0018(3) 0.0067(3) -0.0071(4)
N2 0.0158(4) 0.0268(4) 0.0239(4) 0.0003(3) 0.0063(3) -0.0025(3)
C1 0.0191(4) 0.0254(5) 0.0226(4) 0.0009(3) 0.0084(4) 0.0032(4)
C2 0.0177(4) 0.0257(5) 0.0220(4) -0.0009(3) 0.0069(3) 0.0020(4)
C3 0.0205(4) 0.0232(5) 0.0226(4) 0.0002(3) 0.0094(4) 0.0021(3)
C4 0.0180(4) 0.0256(5) 0.0221(4) -0.0010(3) 0.0076(3) 0.0003(4)
C5 0.0173(4) 0.0262(5) 0.0239(5) -0.0002(3) 0.0086(4) -0.0002(4)
C6 0.0162(4) 0.0276(5) 0.0295(5) -0.0008(3) 0.0079(4) -0.0049(4)

loop_
_atom_type_symbol
_atom_type_description
_atom_type_scat_dispersion_real
_atom_type_scat_dispersion_imag
_atom_type_scat_source
C C 0.0033 0.0016 'International Tables Vol C Tables 4.2.6.8 and 6.1.1.4'
H H 0.0000 0.0000 'International Tables Vol C Tables 4.2.6.8 and 6.1.1.4'
O O 0.0106 0.0060 'International Tables Vol C Tables 4.2.6.8 and 6.1.1.4'
N N 0.0061 0.0033 'International Tables Vol C Tables 4.2.6.8 and 6.1.1.4'
Cl Cl 0.1484 0.1585 'International Tables Vol C Tables 4.2.6.8 and 6.1.1.4'

loop_
_geom_angle_atom_site_label_1
_geom_angle_atom_site_label_2
_geom_angle_atom_site_label_3
_geom_angle_site_symmetry_3
_geom_angle
C3 O2 H2 . 112.8(14)
C4 N1 C6 . 111.82(8)
C4 N1 H1N . 125.3(13)
C6 N1 H1N . 122.5(13)
C5 N2 C4 . 111.40(8)
C5 N2 H2N . 124.3(12)
C4 N2 H2N . 124.2(12)
O1 C1 C2 . 123.86(10)
O1 C1 C3 7_576 117.46(10)
C2 C1 C3 7_576 118.67(8)
C3 C2 C1 . 120.68(9)
C3 C2 Cl1 . 121.94(8)
C1 C2 Cl1 . 117.37(7)
O2 C3 C2 . 122.77(10)
O2 C3 C1 7_576 116.58(9)
C2 C3 C1 7_576 120.65(9)
O3 C4 N1 . 127.75(10)
O3 C4 N2 . 124.29(9)
N1 C4 N2 . 107.95(9)
O4 C5 N2 . 126.87(10)
O4 C5 C6 . 126.41(10)
N2 C5 C6 . 106.71(9)
N1 C6 C5 . 102.06(8)
N1 C6 H6A . 111.4
C5 C6 H6A . 111.4
N1 C6 H6B . 111.4
C5 C6 H6B . 111.4
H6A C6 H6B . 109.2

loop_
_geom_bond_atom_site_label_1
_geom_bond_atom_site_label_2
_geom_bond_site_symmetry_2
_geom_bond_distance
Cl1 C2 . 1.7094(10)
O1 C1 . 1.2222(12)
O2 C3 . 1.3237(13)
O2 H2 . 0.86(2)
O3 C4 . 1.2318(14)
O4 C5 . 1.2117(13)
N1 C4 . 1.3425(13)
N1 C6 . 1.4436(14)
N1 H1N . 0.91(2)
N2 C5 . 1.3620(14)
N2 C4 . 1.3857(13)
N2 H2N . 0.912(18)
C1 C2 . 1.4536(15)
C1 C3 7_576 1.5035(14)
C2 C3 . 1.3475(14)
C5 C6 . 1.5106(14)
C6 H6A . 0.9900
C6 H6B . 0.9900

loop_
_geom_hbond_atom_site_label_D
_geom_hbond_atom_site_label_H
_geom_hbond_atom_site_label_A
_geom_hbond_site_symmetry_A
_geom_hbond_distance_DH
_geom_hbond_distance_HA
_geom_hbond_distance_DA
_geom_hbond_angle_DHA
_geom_hbond_publ_flag
O2 H2 O3 . 0.86(2) 1.97(2) 2.7917(15) 160(2) y
N1 H1N O3 5_666 0.91(2) 2.00(2) 2.8927(13) 165(2) y
N2 H2N O4 4_555 0.91(2) 1.85(2) 2.7560(14) 176(2) y

loop_
_geom_torsion_atom_site_label_1
_geom_torsion_atom_site_label_2
_geom_torsion_atom_site_label_3
_geom_torsion_atom_site_label_4
_geom_torsion_site_symmetry_1
_geom_torsion_site_symmetry_4
_geom_torsion
O1 C1 C2 C3 . . -179.33(10)
C3 C1 C2 C3 7_576 . -0.32(16)
O1 C1 C2 Cl1 . . 0.48(15)
C3 C1 C2 Cl1 7_576 . 179.49(7)
C1 C2 C3 O2 . . 179.56(9)
Cl1 C2 C3 O2 . . -0.24(15)
C1 C2 C3 C1 . 7_576 0.32(16)
Cl1 C2 C3 C1 . 7_576 -179.48(7)
C6 N1 C4 O3 . . 177.78(11)
C6 N1 C4 N2 . . -1.64(12)
C5 N2 C4 O3 . . -176.84(11)
C5 N2 C4 N1 . . 2.61(12)
C4 N2 C5 O4 . . 176.75(11)
C4 N2 C5 C6 . . -2.45(12)
C4 N1 C6 C5 . . 0.19(12)
O4 C5 C6 N1 . . -177.85(11)
N2 C5 C6 N1 . . 1.35(11)

_cod_database_fobs_code 2242719
